data_4038024
loop_
_publ_author_name
'Lu, Qing'
'Kole, Goutam Kumar'
'Friedrich, Alexandra'
'M\"uller-Buschbaum, Klaus'
'Liu, Zhiqiang'
'Yu, Xiaoqiang'
'Marder, Todd B.'

_publ_section_title
;
 Comparison Study of the Site-Effect on Regioisomeric Pyridyl-Pyrene
 Conjugates: Synthesis, Structures, and Photophysical Properties.
;
_journal_issue 6
_journal_name_full 'The Journal of organic chemistry'
_journal_page_first 4256
_journal_page_last 4266
_journal_paper_doi 10.1021/acs.joc.9b03421
_journal_volume 85
_journal_year 2020
_chemical_formula_sum 'C13 H8 N'
_chemical_formula_weight 178.20
_space_group_crystal_system monoclinic
_space_group_IT_number 14
_space_group_name_Hall '-P 2ybc'
_space_group_name_H-M_alt 'P 1 21/c 1'
_atom_sites_solution_hydrogens geom
_audit_creation_method SHELXL-2014/7
_cell_angle_alpha 90
_cell_angle_beta 91.742(3)
_cell_angle_gamma 90
_cell_formula_units_Z 4
_cell_length_a 11.0286(6)
_cell_length_b 5.4670(3)
_cell_length_c 13.9855(8)
_cell_measurement_reflns_used 2345
_cell_measurement_temperature 120(2)
_cell_measurement_theta_max 72.29
_cell_measurement_theta_min 4.01
_cell_volume 842.84(8)
_computing_cell_refinement 'Bruker SAINT'
_computing_data_collection 'Bruker APEX2'
_computing_data_reduction 'Bruker SAINT'
_computing_molecular_graphics 'Bruker SHELXTL'
_computing_publication_material 'Bruker SHELXTL'
_computing_structure_refinement 'SHELXL-2014/7 (Sheldrick, 2014)'
_computing_structure_solution 'SHELXS-97 (Sheldrick 2008)'
_diffrn_ambient_temperature 120(2)
_diffrn_detector_area_resol_mean 8.3
_diffrn_measured_fraction_theta_full 0.986
_diffrn_measured_fraction_theta_max 0.984
_diffrn_measurement_device_type 'Bruker APEX-II CCD'
_diffrn_measurement_method '\f and \w scans'
_diffrn_radiation_type CuK\a
_diffrn_radiation_wavelength 1.54178
_diffrn_reflns_av_R_equivalents 0.0894
_diffrn_reflns_av_unetI/netI 0.0811
_diffrn_reflns_Laue_measured_fraction_full 0.986
_diffrn_reflns_Laue_measured_fraction_max 0.984
_diffrn_reflns_limit_h_max 13
_diffrn_reflns_limit_h_min -13
_diffrn_reflns_limit_k_max 4
_diffrn_reflns_limit_k_min -6
_diffrn_reflns_limit_l_max 17
_diffrn_reflns_limit_l_min -17
_diffrn_reflns_number 6763
_diffrn_reflns_point_group_measured_fraction_full 0.986
_diffrn_reflns_point_group_measured_fraction_max 0.984
_diffrn_reflns_theta_full 67.679
_diffrn_reflns_theta_max 72.457
_diffrn_reflns_theta_min 4.010
_exptl_absorpt_coefficient_mu 0.639
_exptl_absorpt_correction_T_max 0.987
_exptl_absorpt_correction_T_min 0.700
_exptl_absorpt_correction_type multi-scan
_exptl_absorpt_process_details 'APEX2 Software Suite (Bruker, 2005)'
_exptl_crystal_colour colourless
_exptl_crystal_density_diffrn 1.404
_exptl_crystal_description needle-like
_exptl_crystal_F_000 372
_exptl_crystal_size_max 0.600
_exptl_crystal_size_mid 0.080
_exptl_crystal_size_min 0.020
_refine_diff_density_max 0.334
_refine_diff_density_min -0.371
_refine_diff_density_rms 0.083
_refine_ls_extinction_method none
_refine_ls_goodness_of_fit_ref 1.049
_refine_ls_hydrogen_treatment constr
_refine_ls_matrix_type full
_refine_ls_number_parameters 127
_refine_ls_number_reflns 1646
_refine_ls_number_restraints 0
_refine_ls_restrained_S_all 1.049
_refine_ls_R_factor_all 0.0928
_refine_ls_R_factor_gt 0.0773
_refine_ls_shift/su_max 0.000
_refine_ls_shift/su_mean 0.000
_refine_ls_structure_factor_coef Fsqd
_refine_ls_weighting_details 'w=1/[\s^2^(Fo^2^)+(0.1520P)^2^+0.0512P] where P=(Fo^2^+2Fc^2^)/3'
_refine_ls_weighting_scheme calc
_refine_ls_wR_factor_gt 0.2027
_refine_ls_wR_factor_ref 0.2241
_reflns_Friedel_coverage 0.000
_reflns_number_gt 1263
_reflns_number_total 1646
_reflns_threshold_expression 'I > 2\s(I)'
_cod_data_source_file jo9b03421_si_001.cif
_cod_data_source_block 2-sad
_cod_depositor_comments 'Adding full bibliography for 4038018--4038031.cif.'
_cod_original_sg_symbol_H-M 'P 21/c'
_cod_database_code 4038024
_shelx_shelxl_version_number 2014/7
_shelx_space_group_comment
; 
The symmetry employed for this shelxl refinement is uniquely defined 
by the following loop, which should always be used as a source of 
symmetry information in preference to the above space-group names. 
They are only intended as comments. 
;
_shelx_estimated_absorpt_t_min 0.700
_shelx_estimated_absorpt_t_max 0.987
_exptl_absorpt_special_details
; 
about 1.5 hours for data collection, 
with scale. 
;

loop_
_space_group_symop_operation_xyz
'x, y, z'
'-x, y+1/2, -z+1/2'
'-x, -y, -z'
'x, -y-1/2, z-1/2'

loop_
_atom_site_label
_atom_site_type_symbol
_atom_site_fract_x
_atom_site_fract_y
_atom_site_fract_z
_atom_site_U_iso_or_equiv
_atom_site_adp_type
_atom_site_occupancy
_atom_site_site_symmetry_order
_atom_site_calc_flag
_atom_site_refinement_flags_posn
_atom_site_refinement_flags_adp
_atom_site_refinement_flags_occupancy
_atom_site_disorder_assembly
_atom_site_disorder_group
N1 N 0.02619(15) 0.2720(3) 0.07707(11) 0.0274(5) Uani 1 1 d . . . . .
C23 C 0.02518(18) 0.4737(4) 0.13100(14) 0.0270(6) Uani 1 1 d . . . . .
H23 H -0.0344 0.5946 0.1163 0.032 Uiso 1 1 calc R U . . .
C22 C 0.10588(17) 0.5175(4) 0.20725(14) 0.0259(6) Uani 1 1 d . . . . .
H22 H 0.0996 0.6637 0.2435 0.031 Uiso 1 1 calc R U . . .
C21 C 0.19616(17) 0.3470(4) 0.23075(13) 0.0230(5) Uani 1 1 d . . . . .
C2 C 0.28627(17) 0.3910(4) 0.31098(13) 0.0226(5) Uani 1 1 d . . . . .
C1 C 0.26869(16) 0.5799(4) 0.37631(13) 0.0239(5) Uani 1 1 d . . . . .
H1 H 0.1979 0.6782 0.3697 0.029 Uiso 1 1 calc R U . . .
C7 C 0.35210(17) 0.6286(4) 0.45108(13) 0.0228(5) Uani 1 1 d . . . . .
C6 C 0.45737(16) 0.4786(4) 0.46187(13) 0.0212(5) Uani 1 1 d . . . . .
C24 C 0.11239(18) 0.1093(4) 0.09965(14) 0.0281(6) Uani 1 1 d . . . . .
H24 H 0.1155 -0.0361 0.0627 0.034 Uiso 1 1 calc R U . . .
C25 C 0.19815(18) 0.1386(4) 0.17392(15) 0.0271(6) Uani 1 1 d . . . . .
H25 H 0.2579 0.0162 0.1857 0.033 Uiso 1 1 calc R U . . .
C5 C 0.47642(17) 0.2860(4) 0.39576(13) 0.0221(5) Uani 1 1 d . . . . .
C3 C 0.39108(17) 0.2459(4) 0.32152(13) 0.0236(5) Uani 1 1 d . . . . .
H3 H 0.4042 0.1177 0.2772 0.028 Uiso 1 1 calc R U . . .
C4 C 0.58273(17) 0.1366(4) 0.40876(14) 0.0249(5) Uani 1 1 d . . . . .
H4 H 0.5961 0.0061 0.3655 0.030 Uiso 1 1 calc R U . . .
C10 C 0.33569(17) 0.8226(4) 0.51873(14) 0.0255(6) Uani 1 1 d . . . . .
H10 H 0.2661 0.9245 0.5124 0.031 Uiso 1 1 calc R U . . .

loop_
_atom_site_aniso_label
_atom_site_aniso_U_11
_atom_site_aniso_U_22
_atom_site_aniso_U_33
_atom_site_aniso_U_23
_atom_site_aniso_U_13
_atom_site_aniso_U_12
N1 0.0248(9) 0.0260(11) 0.0315(9) 0.0006(7) 0.0007(6) -0.0039(7)
C23 0.0235(10) 0.0241(13) 0.0333(10) 0.0013(8) 0.0018(7) -0.0007(8)
C22 0.0235(10) 0.0222(12) 0.0322(10) -0.0013(8) 0.0031(7) -0.0017(8)
C21 0.0186(9) 0.0219(12) 0.0288(9) 0.0016(8) 0.0050(7) -0.0047(8)
C2 0.0197(10) 0.0192(12) 0.0292(10) 0.0000(8) 0.0044(7) -0.0016(8)
C1 0.0179(9) 0.0215(12) 0.0325(10) -0.0001(8) 0.0033(7) 0.0029(8)
C7 0.0185(9) 0.0199(12) 0.0302(10) 0.0008(8) 0.0049(7) 0.0008(8)
C6 0.0195(9) 0.0166(12) 0.0278(10) 0.0005(7) 0.0054(8) -0.0019(8)
C24 0.0258(10) 0.0237(13) 0.0350(10) -0.0048(8) 0.0028(8) -0.0041(9)
C25 0.0219(9) 0.0217(13) 0.0377(11) -0.0020(8) 0.0007(8) 0.0010(8)
C5 0.0208(9) 0.0171(12) 0.0287(9) 0.0015(8) 0.0043(7) -0.0012(8)
C3 0.0221(9) 0.0188(12) 0.0299(10) -0.0011(8) 0.0042(7) -0.0020(8)
C4 0.0224(10) 0.0205(12) 0.0319(9) -0.0037(8) 0.0054(7) 0.0006(8)
C10 0.0187(9) 0.0231(12) 0.0348(10) -0.0016(8) 0.0049(7) 0.0049(8)

loop_
_atom_type_symbol
_atom_type_description
_atom_type_scat_dispersion_real
_atom_type_scat_dispersion_imag
_atom_type_scat_source
C C 0.0181 0.0091 'International Tables Vol C Tables 4.2.6.8 and 6.1.1.4'
H H 0.0000 0.0000 'International Tables Vol C Tables 4.2.6.8 and 6.1.1.4'
N N 0.0311 0.0180 'International Tables Vol C Tables 4.2.6.8 and 6.1.1.4'

loop_
_geom_angle_atom_site_label_1
_geom_angle_atom_site_label_2
_geom_angle_atom_site_label_3
_geom_angle
_geom_angle_site_symmetry_1
_geom_angle_site_symmetry_3
_geom_angle_publ_flag
C24 N1 C23 115.80(17) . . ?
N1 C23 C22 124.0(2) . . ?
N1 C23 H23 118.0 . . ?
C22 C23 H23 118.0 . . ?
C23 C22 C21 120.1(2) . . ?
C23 C22 H22 119.9 . . ?
C21 C22 H22 119.9 . . ?
C25 C21 C22 115.87(18) . . ?
C25 C21 C2 122.61(19) . . ?
C22 C21 C2 121.51(19) . . ?
C1 C2 C3 118.60(19) . . ?
C1 C2 C21 120.49(18) . . ?
C3 C2 C21 120.91(19) . . ?
C2 C1 C7 121.97(19) . . ?
C2 C1 H1 119.0 . . ?
C7 C1 H1 119.0 . . ?
C1 C7 C6 119.01(19) . . ?
C1 C7 C10 122.72(18) . . ?
C6 C7 C10 118.27(18) . . ?
C6 C6 C5 120.2(2) 3_666 . ?
C6 C6 C7 120.2(2) 3_666 . ?
C5 C6 C7 119.56(19) . . ?
N1 C24 C25 124.3(2) . . ?
N1 C24 H24 117.9 . . ?
C25 C24 H24 117.9 . . ?
C21 C25 C24 119.9(2) . . ?
C21 C25 H25 120.0 . . ?
C24 C25 H25 120.0 . . ?
C3 C5 C6 119.35(19) . . ?
C3 C5 C4 122.26(19) . . ?
C6 C5 C4 118.38(18) . . ?
C5 C3 C2 121.50(19) . . ?
C5 C3 H3 119.3 . . ?
C2 C3 H3 119.3 . . ?
C10 C4 C5 121.51(19) 3_666 . ?
C10 C4 H4 119.2 3_666 . ?
C5 C4 H4 119.2 . . ?
C4 C10 C7 121.40(18) 3_666 . ?
C4 C10 H10 119.3 3_666 . ?
C7 C10 H10 119.3 . . ?

loop_
_geom_bond_atom_site_label_1
_geom_bond_atom_site_label_2
_geom_bond_distance
_geom_bond_site_symmetry_2
_geom_bond_publ_flag
N1 C24 1.333(3) . ?
N1 C23 1.336(3) . ?
C23 C22 1.389(3) . ?
C23 H23 0.9500 . ?
C22 C21 1.396(3) . ?
C22 H22 0.9500 . ?
C21 C25 1.390(3) . ?
C21 C2 1.495(3) . ?
C2 C1 1.396(3) . ?
C2 C3 1.406(3) . ?
C1 C7 1.397(3) . ?
C1 H1 0.9500 . ?
C7 C6 1.426(3) . ?
C7 C10 1.436(3) . ?
C6 C6 1.420(4) 3_666 ?
C6 C5 1.421(3) . ?
C24 C25 1.393(3) . ?
C24 H24 0.9500 . ?
C25 H25 0.9500 . ?
C5 C3 1.397(3) . ?
C5 C4 1.436(3) . ?
C3 H3 0.9500 . ?
C4 C10 1.354(3) 3_666 ?
C4 H4 0.9500 . ?
C10 C4 1.354(3) 3_666 ?
C10 H10 0.9500 . ?

loop_
_geom_torsion_atom_site_label_1
_geom_torsion_atom_site_label_2
_geom_torsion_atom_site_label_3
_geom_torsion_atom_site_label_4
_geom_torsion
_geom_torsion_site_symmetry_1
_geom_torsion_site_symmetry_2
_geom_torsion_site_symmetry_3
_geom_torsion_site_symmetry_4
_geom_torsion_publ_flag
C24 N1 C23 C22 -0.9(3) . . . . ?
N1 C23 C22 C21 1.0(3) . . . . ?
C23 C22 C21 C25 -0.1(3) . . . . ?
C23 C22 C21 C2 178.59(16) . . . . ?
C25 C21 C2 C1 -168.80(18) . . . . ?
C22 C21 C2 C1 12.6(3) . . . . ?
C25 C21 C2 C3 12.1(3) . . . . ?
C22 C21 C2 C3 -166.50(18) . . . . ?
C3 C2 C1 C7 0.2(3) . . . . ?
C21 C2 C1 C7 -178.86(16) . . . . ?
C2 C1 C7 C6 -1.0(3) . . . . ?
C2 C1 C7 C10 179.78(19) . . . . ?
C1 C7 C6 C6 -179.0(2) . . . 3_666 ?
C10 C7 C6 C6 0.3(3) . . . 3_666 ?
C1 C7 C6 C5 1.1(3) . . . . ?
C10 C7 C6 C5 -179.67(17) . . . . ?
C23 N1 C24 C25 0.0(3) . . . . ?
C22 C21 C25 C24 -0.7(3) . . . . ?
C2 C21 C25 C24 -179.38(17) . . . . ?
N1 C24 C25 C21 0.8(3) . . . . ?
C6 C6 C5 C3 179.6(2) 3_666 . . . ?
C7 C6 C5 C3 -0.4(3) . . . . ?
C6 C6 C5 C4 0.5(3) 3_666 . . . ?
C7 C6 C5 C4 -179.53(17) . . . . ?
C6 C5 C3 C2 -0.4(3) . . . . ?
C4 C5 C3 C2 178.71(18) . . . . ?
C1 C2 C3 C5 0.5(3) . . . . ?
C21 C2 C3 C5 179.56(16) . . . . ?
C3 C5 C4 C10 -179.76(18) . . . 3_666 ?
C6 C5 C4 C10 -0.7(3) . . . 3_666 ?
C1 C7 C10 C4 179.08(18) . . . 3_666 ?
C6 C7 C10 C4 -0.1(3) . . . 3_666 ?
